data_7029081
loop_
_publ_author_name
'Krytchankou, Ilya S.'
'Krupenya, Dmitry V.'
'Karttunen, Antti J.'
'Tunik, Sergey P.'
'Pakkanen, Tapani A.'
'Chou, Pi-Tai'
'Koshevoy, Igor O.'

_publ_section_title
;
 Triphosphine-supported bimetallic Au(I)-M(I) (M = Ag, Cu) alkynyl
 clusters.
;
_journal_issue 8
_journal_name_full 'Dalton transactions (Cambridge, England : 2003)'
_journal_page_first 3383
_journal_page_last 3394
_journal_paper_doi 10.1039/c3dt52658e
_journal_volume 43
_journal_year 2014
_chemical_formula_moiety 'C112 H124 Au6 Cu2 O6 P6, 2(F6 P), 3(C3 H6 O), 2(C H2 Cl2)'
_chemical_formula_sum 'C123 H146 Au6 Cl4 Cu2 F12 O9 P8'
_chemical_formula_weight 3694.84
_chemical_name_systematic
; 
 ? 
;
_space_group_IT_number 15
_symmetry_cell_setting monoclinic
_symmetry_space_group_name_Hall '-C 2yc'
_symmetry_space_group_name_H-M 'C 1 2/c 1'
_atom_sites_solution_hydrogens geom
_atom_sites_solution_primary direct
_atom_sites_solution_secondary difmap
_audit_creation_method SHELXL-97
_cell_angle_alpha 90.00
_cell_angle_beta 97.286(2)
_cell_angle_gamma 90.00
_cell_formula_units_Z 4
_cell_length_a 33.6618(9)
_cell_length_b 16.3116(5)
_cell_length_c 25.0341(7)
_cell_measurement_reflns_used 9605
_cell_measurement_temperature 150(2)
_cell_measurement_theta_max 31.94
_cell_measurement_theta_min 2.22
_cell_volume 13634.7(7)
_computing_cell_refinement 'SAINT (Bruker AXS, 2009)'
_computing_data_collection 'APEX2 (Bruker AXS, 2010)'
_computing_data_reduction 'SAINT (Bruker AXS, 2009)'
_computing_molecular_graphics 'Diamond v.3.2g (Brandenburg, 2011)'
_computing_publication_material 'SHELXL-97 (Sheldrick, 2008)'
_computing_structure_refinement 'SHELXL-97 (Sheldrick, 2008)'
_computing_structure_solution 'SHELXS-97 (Sheldrick, 2008)'
_diffrn_ambient_temperature 150(2)
_diffrn_detector_area_resol_mean 16
_diffrn_measured_fraction_theta_full 0.996
_diffrn_measured_fraction_theta_max 0.996
_diffrn_measurement_device '62mm x 62mm CCD camera on three-circle goniostat'
_diffrn_measurement_device_type 'Bruker SMART APEX II CCD'
_diffrn_measurement_method '\f scans and \w scans'
_diffrn_radiation_monochromator 'flat graphite crystal'
_diffrn_radiation_source 'fine-focus sealed tube'
_diffrn_radiation_type MoK\a
_diffrn_radiation_wavelength 0.71073
_diffrn_reflns_av_R_equivalents 0.0703
_diffrn_reflns_av_sigmaI/netI 0.0693
_diffrn_reflns_limit_h_max 45
_diffrn_reflns_limit_h_min -45
_diffrn_reflns_limit_k_max 22
_diffrn_reflns_limit_k_min 0
_diffrn_reflns_limit_l_max 34
_diffrn_reflns_limit_l_min 0
_diffrn_reflns_number 77499
_diffrn_reflns_theta_full 29.00
_diffrn_reflns_theta_max 29.00
_diffrn_reflns_theta_min 1.39
_exptl_absorpt_coefficient_mu 6.975
_exptl_absorpt_correction_T_max 0.3666
_exptl_absorpt_correction_T_min 0.1416
_exptl_absorpt_correction_type numerical
_exptl_absorpt_process_details 'SADABS (Sheldrick, 2008)'
_exptl_crystal_colour green
_exptl_crystal_density_diffrn 1.800
_exptl_crystal_density_method 'not measured'
_exptl_crystal_description block
_exptl_crystal_F_000 7136
_exptl_crystal_size_max 0.46
_exptl_crystal_size_mid 0.24
_exptl_crystal_size_min 0.18
_platon_squeeze_details
;
;
_refine_diff_density_max 2.166
_refine_diff_density_min -2.639
_refine_diff_density_rms 0.230
_refine_ls_extinction_method none
_refine_ls_goodness_of_fit_ref 1.112
_refine_ls_hydrogen_treatment constr
_refine_ls_matrix_type full
_refine_ls_number_parameters 739
_refine_ls_number_reflns 18071
_refine_ls_number_restraints 26
_refine_ls_restrained_S_all 1.112
_refine_ls_R_factor_all 0.0781
_refine_ls_R_factor_gt 0.0622
_refine_ls_shift/su_max 0.003
_refine_ls_shift/su_mean 0.000
_refine_ls_structure_factor_coef Fsqd
_refine_ls_weighting_details 'calc w=1/[\s^2^(Fo^2^)+(0.0000P)^2^+549.7927P] where P=(Fo^2^+2Fc^2^)/3'
_refine_ls_weighting_scheme calc
_refine_ls_wR_factor_gt 0.1370
_refine_ls_wR_factor_ref 0.1411
_reflns_number_gt 14423
_reflns_number_total 18071
_reflns_threshold_expression >2sigma(I)
_cod_data_source_file c3dt52658e.txt
_cod_data_source_block 2b
_cod_original_sg_symbol_H-M 'C 2/c'
_cod_database_code 7029081

loop_
_symmetry_equiv_pos_as_xyz
'x, y, z'
'-x, y, -z+1/2'
'x+1/2, y+1/2, z'
'-x+1/2, y+1/2, -z+1/2'
'-x, -y, -z'
'x, -y, z-1/2'
'-x+1/2, -y+1/2, -z'
'x+1/2, -y+1/2, z-1/2'

loop_
_atom_site_label
_atom_site_type_symbol
_atom_site_fract_x
_atom_site_fract_y
_atom_site_fract_z
_atom_site_U_iso_or_equiv
_atom_site_adp_type
_atom_site_occupancy
_atom_site_symmetry_multiplicity
_atom_site_calc_flag
_atom_site_refinement_flags
C1 C 0.9911(3) 0.7692(6) 0.3367(4) 0.028(2) Uani 1 1 d .
C2 C 0.9706(3) 0.8115(5) 0.3608(4) 0.0249(18) Uani 1 1 d .
C3 C 1.0330(3) 0.6989(5) 0.4636(4) 0.0242(18) Uani 1 1 d .
C4 C 1.0243(3) 0.7473(6) 0.4963(4) 0.0256(19) Uani 1 1 d .
C5 C 1.0931(3) 0.8505(6) 0.4116(4) 0.031(2) Uani 1 1 d .
C6 C 1.0703(3) 0.9086(5) 0.3996(4) 0.0251(19) Uani 1 1 d .
C7 C 0.9411(3) 0.8617(6) 0.3866(4) 0.027(2) Uani 1 1 d .
C8 C 0.9184(3) 0.9197(6) 0.3460(4) 0.031(2) Uani 1 1 d .
H01C H 0.9059 0.8880 0.3146 0.037 Uiso 1 1 calc R
H01D H 0.9374 0.9592 0.3331 0.037 Uiso 1 1 calc R
C008 C 1.0853(3) 0.5194(5) 0.3022(4) 0.0237(18) Uani 1 1 d .
H00A H 1.0622 0.4813 0.2978 0.028 Uiso 1 1 calc R
H00B H 1.1077 0.4921 0.2871 0.028 Uiso 1 1 calc R
C9 C 0.8858(3) 0.9670(7) 0.3713(5) 0.044(3) Uani 1 1 d .
H04I H 0.8986 1.0027 0.4005 0.053 Uiso 1 1 calc R
H04J H 0.8709 1.0026 0.3436 0.053 Uiso 1 1 calc R
C009 C 1.1525(3) 0.5706(5) 0.3782(4) 0.0235(18) Uani 1 1 d .
H00C H 1.1704 0.5221 0.3810 0.028 Uiso 1 1 calc R
H00D H 1.1564 0.6003 0.3447 0.028 Uiso 1 1 calc R
C10 C 0.8570(3) 0.9095(8) 0.3937(5) 0.046(3) Uani 1 1 d .
H05A H 0.8430 0.8758 0.3643 0.055 Uiso 1 1 calc R
H05B H 0.8367 0.9415 0.4102 0.055 Uiso 1 1 calc R
C11 C 0.8795(3) 0.8539(8) 0.4359(5) 0.041(3) Uani 1 1 d .
H04G H 0.8607 0.8151 0.4497 0.050 Uiso 1 1 calc R
H04H H 0.8923 0.8871 0.4664 0.050 Uiso 1 1 calc R
C12 C 0.9116(3) 0.8065(6) 0.4103(5) 0.035(2) Uani 1 1 d .
H01A H 0.9265 0.7708 0.4379 0.042 Uiso 1 1 calc R
H01B H 0.8983 0.7707 0.3815 0.042 Uiso 1 1 calc R
C13 C 1.0183(3) 0.8055(5) 0.5395(4) 0.0235(18) Uani 1 1 d .
C14 C 1.0187(3) 0.7605(7) 0.5930(4) 0.034(2) Uani 1 1 d .
H02A H 0.9987 0.7157 0.5887 0.040 Uiso 1 1 calc R
H02B H 1.0107 0.7991 0.6203 0.040 Uiso 1 1 calc R
C15 C 1.0597(3) 0.7247(7) 0.6131(5) 0.040(3) Uani 1 1 d .
H04A H 1.0658 0.6799 0.5887 0.048 Uiso 1 1 calc R
H04B H 1.0592 0.7010 0.6494 0.048 Uiso 1 1 calc R
C16 C 1.0929(3) 0.7897(7) 0.6157(5) 0.040(3) Uani 1 1 d .
H04E H 1.0890 0.8304 0.6439 0.049 Uiso 1 1 calc R
H04F H 1.1192 0.7632 0.6257 0.049 Uiso 1 1 calc R
C17 C 1.0926(3) 0.8329(6) 0.5621(4) 0.033(2) Uani 1 1 d .
H03C H 1.0996 0.7933 0.5348 0.039 Uiso 1 1 calc R
H03D H 1.1130 0.8768 0.5656 0.039 Uiso 1 1 calc R
C18 C 1.0519(3) 0.8698(6) 0.5435(4) 0.030(2) Uani 1 1 d .
H03A H 1.0523 0.8957 0.5078 0.036 Uiso 1 1 calc R
H03B H 1.0461 0.9132 0.5692 0.036 Uiso 1 1 calc R
C19 C 1.0536(3) 0.9897(5) 0.3843(4) 0.0254(19) Uani 1 1 d .
C20 C 1.0861(3) 1.0550(6) 0.3881(6) 0.043(3) Uani 1 1 d .
H03E H 1.1021 1.0528 0.4241 0.052 Uiso 1 1 calc R
H03F H 1.0736 1.1100 0.3836 0.052 Uiso 1 1 calc R
C21 C 1.1146(4) 1.0405(8) 0.3426(6) 0.052(3) Uani 1 1 d .
H04K H 1.1332 1.0874 0.3422 0.063 Uiso 1 1 calc R
H04L H 1.1307 0.9904 0.3511 0.063 Uiso 1 1 calc R
C22 C 1.0905(4) 1.0315(10) 0.2871(7) 0.068(4) Uani 1 1 d .
H11A H 1.0789 1.0854 0.2757 0.082 Uiso 1 1 calc R
H11B H 1.1089 1.0153 0.2610 0.082 Uiso 1 1 calc R
C23 C 1.0576(4) 0.9701(10) 0.2851(6) 0.058(4) Uani 1 1 d .
H11C H 1.0693 0.9145 0.2905 0.070 Uiso 1 1 calc R
H11D H 1.0415 0.9717 0.2492 0.070 Uiso 1 1 calc R
C24 C 1.0310(3) 0.9868(7) 0.3276(5) 0.043(3) Uani 1 1 d .
H04C H 1.0103 0.9435 0.3261 0.052 Uiso 1 1 calc R
H04D H 1.0172 1.0398 0.3198 0.052 Uiso 1 1 calc R
C25 C 1.1173(3) 0.6665(6) 0.2555(4) 0.027(2) Uani 1 1 d .
C26 C 1.1206(3) 0.7488(7) 0.2711(5) 0.038(2) Uani 1 1 d .
H019 H 1.0992 0.7743 0.2860 0.045 Uiso 1 1 calc R
C27 C 1.1551(4) 0.7940(7) 0.2651(5) 0.046(3) Uani 1 1 d .
H050 H 1.1573 0.8501 0.2751 0.055 Uiso 1 1 calc R
C28 C 1.1854(4) 0.7551(9) 0.2447(6) 0.056(4) Uani 1 1 d .
H049 H 1.2091 0.7849 0.2410 0.067 Uiso 1 1 calc R
C29 C 1.1831(4) 0.6740(9) 0.2290(5) 0.052(3) Uani 1 1 d .
H122 H 1.2051 0.6492 0.2149 0.062 Uiso 1 1 calc R
C30 C 1.1490(3) 0.6287(7) 0.2338(4) 0.036(2) Uani 1 1 d .
H042 H 1.1471 0.5730 0.2225 0.044 Uiso 1 1 calc R
C31 C 1.0556(3) 0.5692(6) 0.1963(4) 0.032(2) Uani 1 1 d .
C32 C 1.0663(4) 0.6056(7) 0.1498(5) 0.049(3) Uani 1 1 d .
H053 H 1.0832 0.6524 0.1523 0.058 Uiso 1 1 calc R
C33 C 1.0520(5) 0.5734(9) 0.1003(5) 0.065(4) Uani 1 1 d .
H059 H 1.0588 0.5995 0.0688 0.078 Uiso 1 1 calc R
C34 C 1.0289(4) 0.5063(9) 0.0951(5) 0.052(4) Uani 1 1 d .
H052 H 1.0207 0.4837 0.0605 0.063 Uiso 1 1 calc R
C35 C 1.0170(4) 0.4702(9) 0.1399(5) 0.053(3) Uani 1 1 d .
H058 H 0.9996 0.4242 0.1362 0.063 Uiso 1 1 calc R
C36 C 1.0303(3) 0.5009(7) 0.1903(6) 0.047(3) Uani 1 1 d .
H037 H 1.0222 0.4753 0.2212 0.056 Uiso 1 1 calc R
C37 C 1.1015(3) 0.4334(6) 0.4012(4) 0.028(2) Uani 1 1 d .
C38 C 1.0791(3) 0.4149(6) 0.4422(4) 0.032(2) Uani 1 1 d .
H036 H 1.0642 0.4565 0.4570 0.039 Uiso 1 1 calc R
C39 C 1.0786(4) 0.3350(7) 0.4617(5) 0.046(3) Uani 1 1 d .
H051 H 1.0632 0.3226 0.4900 0.055 Uiso 1 1 calc R
C40 C 1.0998(4) 0.2748(7) 0.4409(5) 0.050(3) Uani 1 1 d .
H057 H 1.0990 0.2204 0.4543 0.059 Uiso 1 1 calc R
C41 C 1.1225(5) 0.2926(8) 0.4003(6) 0.066(4) Uani 1 1 d .
H123 H 1.1373 0.2503 0.3857 0.079 Uiso 1 1 calc R
C42 C 1.1241(4) 0.3716(6) 0.3806(5) 0.049(3) Uani 1 1 d .
H054 H 1.1404 0.3839 0.3534 0.059 Uiso 1 1 calc R
C43 C 1.1632(3) 0.5731(6) 0.4938(4) 0.0268(19) Uani 1 1 d .
C44 C 1.1421(3) 0.5992(7) 0.5332(5) 0.037(2) Uani 1 1 d .
H030 H 1.1297 0.6516 0.5302 0.045 Uiso 1 1 calc R
C45 C 1.1381(4) 0.5503(8) 0.5788(5) 0.050(3) Uani 1 1 d .
H056 H 1.1238 0.5693 0.6068 0.060 Uiso 1 1 calc R
C46 C 1.1558(4) 0.4733(9) 0.5810(6) 0.057(4) Uani 1 1 d .
H117 H 1.1540 0.4397 0.6116 0.069 Uiso 1 1 calc R
C47 C 1.1758(4) 0.4442(8) 0.5408(5) 0.051(3) Uani 1 1 d .
H043 H 1.1866 0.3904 0.5425 0.062 Uiso 1 1 calc R
C48 C 1.1800(4) 0.4950(6) 0.4971(4) 0.040(3) Uani 1 1 d .
H040 H 1.1945 0.4762 0.4694 0.047 Uiso 1 1 calc R
C49 C 1.2186(3) 0.6611(6) 0.4326(4) 0.029(2) Uani 1 1 d .
C50 C 1.2491(3) 0.6370(10) 0.4705(6) 0.056(4) Uani 1 1 d .
H060 H 1.2435 0.6041 0.4999 0.068 Uiso 1 1 calc R
C51 C 1.2880(4) 0.6602(11) 0.4662(7) 0.068(5) Uani 1 1 d .
H121 H 1.3091 0.6423 0.4923 0.081 Uiso 1 1 calc R
C52 C 1.2963(4) 0.7088(10) 0.4245(7) 0.062(4) Uani 1 1 d .
H120 H 1.3231 0.7246 0.4216 0.075 Uiso 1 1 calc R
C53 C 1.2665(4) 0.7339(10) 0.3883(7) 0.065(4) Uani 1 1 d .
H119 H 1.2725 0.7675 0.3594 0.078 Uiso 1 1 calc R
C54 C 1.2270(4) 0.7126(9) 0.3910(6) 0.059(4) Uani 1 1 d .
H118 H 1.2062 0.7327 0.3652 0.070 Uiso 1 1 calc R
C55 C 0.2387(8) 0.9594(19) 0.3620(12) 0.154(12) Uani 1 1 d .
H13A H 0.2329 0.9394 0.3245 0.185 Uiso 1 1 calc R
H13B H 0.2657 0.9400 0.3770 0.185 Uiso 1 1 calc R
C56 C 0.3094(7) 0.6256(10) 0.2688(10) 0.112(8) Uani 1 1 d .
H11H H 0.3293 0.6247 0.2434 0.168 Uiso 1 1 calc R
H11I H 0.3212 0.6506 0.3027 0.168 Uiso 1 1 calc R
H11J H 0.2862 0.6578 0.2535 0.168 Uiso 1 1 calc R
C57 C 0.2965(4) 0.5398(10) 0.2791(7) 0.066(4) Uani 1 1 d .
C58 C 0.2668(6) 0.5222(12) 0.3166(8) 0.090(6) Uani 1 1 d .
H11E H 0.2617 0.4631 0.3172 0.136 Uiso 1 1 calc R
H11F H 0.2418 0.5512 0.3044 0.136 Uiso 1 1 calc R
H11G H 0.2773 0.5408 0.3528 0.136 Uiso 1 1 calc R
C59 C 0.0634(9) 0.271(3) 0.281(2) 0.130(9) Uani 0.50 1 d PDU
H20D H 0.0756 0.3240 0.2907 0.196 Uiso 0.50 1 calc PR
H20E H 0.0751 0.2482 0.2500 0.196 Uiso 0.50 1 calc PR
H20F H 0.0685 0.2330 0.3115 0.196 Uiso 0.50 1 calc PR
C60 C 0.0220(11) 0.280(3) 0.267(2) 0.130(9) Uani 0.50 1 d PDU
C61 C 0.0000 0.210(2) 0.2500 0.130(9) Uani 1 2 d SDU
H20A H -0.0282 0.2252 0.2403 0.196 Uiso 0.50 1 calc PR
H20B H 0.0023 0.1700 0.2792 0.196 Uiso 0.50 1 calc PR
H20C H 0.0105 0.1868 0.2186 0.196 Uiso 0.50 1 calc PR
O1 O 0.96260(19) 0.9117(4) 0.4281(3) 0.0294(15) Uani 1 1 d .
H1 H 0.9785 0.9427 0.4144 0.044 Uiso 1 1 calc R
O2 O 1.0254(2) 1.0138(4) 0.4201(3) 0.0373(17) Uani 1 1 d .
H2 H 1.0312 1.0608 0.4320 0.056 Uiso 1 1 d R
O3 O 0.97943(18) 0.8433(4) 0.5258(3) 0.0271(14) Uani 1 1 d .
H3 H 0.9789 0.8682 0.4963 0.041 Uiso 1 1 calc R
O4 O 0.3110(3) 0.4837(7) 0.2560(5) 0.077(3) Uani 1 1 d .
O5 O 0.0000 0.343(3) 0.2500 0.213(15) Uani 1 2 d SU
F1 F 0.1776(2) 0.4350(5) 0.2874(3) 0.0557(19) Uani 1 1 d .
F2 F 0.1926(3) 0.4534(5) 0.2042(4) 0.078(3) Uani 1 1 d .
F3 F 0.2194(2) 0.3458(6) 0.2526(4) 0.081(3) Uani 1 1 d .
F4 F 0.1716(3) 0.3241(5) 0.1816(4) 0.074(3) Uani 1 1 d .
F5 F 0.1574(3) 0.3059(5) 0.2659(4) 0.081(3) Uani 1 1 d .
F6 F 0.1311(2) 0.4122(6) 0.2165(4) 0.077(3) Uani 1 1 d .
P1 P 1.07153(7) 0.61227(15) 0.26235(10) 0.0242(5) Uani 1 1 d .
P2 P 1.10016(7) 0.53608(14) 0.37383(9) 0.0204(4) Uani 1 1 d .
P3 P 1.16649(6) 0.63744(14) 0.43575(10) 0.0214(4) Uani 1 1 d .
P4 P 0.17500(10) 0.3781(2) 0.23449(14) 0.0471(8) Uani 1 1 d .
Cu1 Cu 1.03622(3) 0.79423(7) 0.40257(5) 0.0280(2) Uani 1 1 d .
Au1 Au 1.027410(10) 0.69357(2) 0.300595(15) 0.02546(9) Uani 1 1 d .
Au2 Au 1.061250(10) 0.62337(2) 0.415599(15) 0.02275(8) Uani 1 1 d .
Au3 Au 1.126983(10) 0.75094(2) 0.426839(15) 0.02286(8) Uani 1 1 d .
Cl1 Cl 0.2369(3) 1.0751(7) 0.3632(4) 0.198(4) Uani 1 1 d .
Cl2 Cl 0.2055(3) 0.9251(9) 0.3977(4) 0.240(6) Uani 1 1 d .

loop_
_atom_site_aniso_label
_atom_site_aniso_U_11
_atom_site_aniso_U_22
_atom_site_aniso_U_33
_atom_site_aniso_U_23
_atom_site_aniso_U_13
_atom_site_aniso_U_12
C1 0.021(4) 0.021(5) 0.042(6) -0.002(4) 0.000(4) 0.004(3)
C2 0.028(4) 0.018(4) 0.029(5) -0.003(4) 0.002(4) 0.002(4)
C3 0.026(4) 0.017(4) 0.031(5) -0.004(4) 0.009(4) -0.001(3)
C4 0.022(4) 0.021(4) 0.035(5) -0.003(4) 0.011(4) 0.004(4)
C5 0.022(4) 0.027(5) 0.044(6) -0.002(4) 0.009(4) 0.002(4)
C6 0.023(4) 0.020(4) 0.034(5) -0.008(4) 0.005(4) -0.005(3)
C7 0.028(5) 0.021(5) 0.033(5) -0.003(4) 0.002(4) -0.003(4)
C8 0.030(5) 0.029(5) 0.034(5) 0.005(4) 0.001(4) 0.004(4)
C008 0.029(4) 0.019(4) 0.024(4) -0.009(3) 0.004(4) 0.002(3)
C9 0.040(6) 0.033(6) 0.060(8) -0.001(5) 0.007(5) 0.010(5)
C009 0.022(4) 0.019(4) 0.031(5) 0.001(4) 0.008(4) 0.003(3)
C10 0.028(5) 0.056(8) 0.053(8) -0.003(6) 0.007(5) 0.004(5)
C11 0.032(5) 0.055(7) 0.042(6) -0.002(5) 0.022(5) -0.004(5)
C12 0.036(5) 0.025(5) 0.042(6) -0.001(4) 0.004(4) -0.003(4)
C13 0.022(4) 0.018(4) 0.032(5) -0.006(4) 0.010(3) 0.005(3)
C14 0.034(5) 0.032(6) 0.035(6) -0.001(4) 0.007(4) 0.003(4)
C15 0.033(5) 0.045(7) 0.042(6) 0.005(5) 0.010(5) 0.002(5)
C16 0.025(5) 0.044(7) 0.052(7) -0.005(5) 0.005(5) 0.008(4)
C17 0.025(5) 0.026(5) 0.046(6) -0.013(4) 0.005(4) -0.002(4)
C18 0.028(5) 0.023(5) 0.040(6) -0.011(4) 0.012(4) -0.003(4)
C19 0.042(5) 0.014(4) 0.024(5) -0.006(3) 0.018(4) 0.005(4)
C20 0.035(6) 0.017(5) 0.079(9) -0.001(5) 0.015(6) -0.001(4)
C21 0.040(6) 0.034(6) 0.088(11) 0.004(6) 0.029(7) 0.000(5)
C22 0.051(8) 0.079(11) 0.080(11) 0.009(9) 0.029(8) 0.016(8)
C23 0.059(8) 0.072(10) 0.044(8) -0.009(7) 0.008(6) 0.004(7)
C24 0.044(6) 0.033(6) 0.052(7) 0.000(5) 0.004(5) 0.018(5)
C25 0.036(5) 0.025(5) 0.021(4) 0.007(4) 0.006(4) 0.001(4)
C26 0.042(6) 0.031(6) 0.040(6) 0.001(5) 0.004(5) 0.001(5)
C27 0.046(7) 0.029(6) 0.064(8) 0.005(5) 0.006(6) -0.010(5)
C28 0.042(7) 0.071(10) 0.056(8) 0.024(7) 0.008(6) -0.009(6)
C29 0.046(7) 0.062(9) 0.051(8) 0.008(6) 0.019(6) 0.000(6)
C30 0.044(6) 0.035(6) 0.032(5) 0.006(4) 0.012(5) 0.001(5)
C31 0.042(6) 0.030(5) 0.025(5) -0.002(4) 0.004(4) 0.020(4)
C32 0.076(9) 0.029(6) 0.039(6) 0.001(5) -0.001(6) 0.012(6)
C33 0.116(13) 0.048(8) 0.026(6) -0.001(6) -0.008(7) 0.023(8)
C34 0.057(8) 0.062(9) 0.033(6) -0.018(6) -0.015(5) 0.026(7)
C35 0.046(7) 0.058(8) 0.050(8) -0.026(6) -0.010(6) 0.010(6)
C36 0.041(6) 0.040(7) 0.056(8) -0.013(6) -0.007(5) 0.004(5)
C37 0.030(5) 0.020(5) 0.034(5) -0.002(4) 0.006(4) -0.001(4)
C38 0.041(6) 0.029(5) 0.024(5) 0.002(4) -0.002(4) -0.006(4)
C39 0.063(8) 0.037(6) 0.039(6) 0.009(5) 0.011(6) -0.012(6)
C40 0.084(9) 0.021(5) 0.043(7) 0.009(5) 0.005(6) -0.011(6)
C41 0.113(13) 0.024(6) 0.069(10) 0.007(6) 0.045(9) 0.019(7)
C42 0.079(9) 0.020(5) 0.058(8) 0.000(5) 0.045(7) 0.003(5)
C43 0.024(4) 0.024(5) 0.035(5) -0.002(4) 0.010(4) -0.002(4)
C44 0.041(6) 0.032(6) 0.038(6) 0.004(5) 0.005(5) 0.005(5)
C45 0.057(8) 0.057(8) 0.038(7) 0.006(6) 0.018(6) 0.005(6)
C46 0.066(9) 0.059(9) 0.047(8) 0.023(7) 0.010(7) 0.004(7)
C47 0.074(9) 0.034(6) 0.046(7) 0.012(5) 0.005(6) 0.009(6)
C48 0.059(7) 0.026(5) 0.033(6) 0.001(4) 0.007(5) 0.015(5)
C49 0.018(4) 0.025(5) 0.043(6) -0.007(4) 0.005(4) -0.001(3)
C50 0.026(5) 0.085(10) 0.058(8) -0.002(7) 0.006(5) -0.008(6)
C51 0.025(6) 0.092(12) 0.082(11) -0.024(9) -0.011(6) 0.000(7)
C52 0.023(6) 0.075(10) 0.092(12) -0.018(9) 0.020(6) -0.014(6)
C53 0.045(8) 0.071(10) 0.085(11) 0.002(8) 0.026(8) -0.014(7)
C54 0.038(6) 0.075(10) 0.065(9) 0.026(8) 0.016(6) -0.009(6)
C55 0.14(2) 0.18(3) 0.15(3) -0.03(2) 0.002(19) -0.07(2)
C56 0.132(18) 0.045(10) 0.17(2) 0.008(12) 0.061(17) 0.006(11)
C57 0.051(8) 0.059(9) 0.083(11) 0.009(8) -0.014(8) 0.012(7)
C58 0.086(13) 0.094(14) 0.096(15) -0.006(11) 0.026(11) -0.005(11)
C59 0.136(10) 0.129(10) 0.127(10) 0.004(6) 0.021(6) -0.003(6)
C60 0.136(10) 0.129(10) 0.127(10) 0.004(6) 0.021(6) -0.003(6)
C61 0.136(10) 0.129(10) 0.127(10) 0.004(6) 0.021(6) -0.003(6)
O1 0.028(3) 0.025(3) 0.035(4) -0.004(3) 0.005(3) -0.002(3)
O2 0.043(4) 0.019(3) 0.053(5) -0.009(3) 0.017(4) 0.009(3)
O3 0.023(3) 0.026(3) 0.034(4) -0.004(3) 0.009(3) 0.006(3)
O4 0.075(7) 0.067(7) 0.090(9) -0.017(6) 0.010(6) 0.017(6)
O5 0.204(17) 0.215(17) 0.227(17) 0.000 0.054(10) 0.000
F1 0.066(5) 0.055(5) 0.051(4) -0.007(4) 0.024(4) -0.002(4)
F2 0.110(7) 0.054(5) 0.081(6) -0.003(4) 0.058(6) -0.004(5)
F3 0.052(5) 0.089(7) 0.103(7) -0.016(6) 0.016(5) 0.031(5)
F4 0.076(6) 0.069(6) 0.081(6) -0.040(5) 0.026(5) 0.008(4)
F5 0.102(7) 0.051(5) 0.100(7) -0.015(5) 0.049(6) -0.019(5)
F6 0.063(5) 0.086(6) 0.082(6) -0.043(5) 0.004(4) 0.027(5)
P1 0.0286(11) 0.0195(11) 0.0243(12) -0.0032(9) 0.0027(9) 0.0044(9)
P2 0.0220(10) 0.0161(10) 0.0245(11) -0.0031(8) 0.0079(9) -0.0006(8)
P3 0.0180(10) 0.0191(11) 0.0279(12) -0.0017(9) 0.0060(9) 0.0004(8)
P4 0.0449(17) 0.0462(19) 0.054(2) -0.0123(15) 0.0211(15) 0.0059(14)
Cu1 0.0223(5) 0.0193(6) 0.0417(7) -0.0052(5) 0.0016(5) 0.0006(4)
Au1 0.02387(16) 0.01918(17) 0.03257(19) -0.00775(14) 0.00059(13) 0.00446(13)
Au2 0.02066(15) 0.01850(16) 0.03039(18) -0.00804(13) 0.00826(13) -0.00124(12)
Au3 0.01974(15) 0.01647(16) 0.03267(19) -0.00203(13) 0.00446(13) 0.00014(12)
Cl1 0.147(7) 0.234(11) 0.207(10) 0.010(9) -0.004(7) -0.052(7)
Cl2 0.120(6) 0.417(18) 0.185(9) 0.133(11) 0.027(6) 0.054(9)

loop_
_atom_type_symbol
_atom_type_description
_atom_type_scat_dispersion_real
_atom_type_scat_dispersion_imag
_atom_type_scat_source
C C 0.0033 0.0016 'International Tables Vol C Tables 4.2.6.8 and 6.1.1.4'
H H 0.0000 0.0000 'International Tables Vol C Tables 4.2.6.8 and 6.1.1.4'
O O 0.0106 0.0060 'International Tables Vol C Tables 4.2.6.8 and 6.1.1.4'
F F 0.0171 0.0103 'International Tables Vol C Tables 4.2.6.8 and 6.1.1.4'
P P 0.1023 0.0942 'International Tables Vol C Tables 4.2.6.8 and 6.1.1.4'
Cu Cu 0.3201 1.2651 'International Tables Vol C Tables 4.2.6.8 and 6.1.1.4'
Au Au -2.0133 8.8022 'International Tables Vol C Tables 4.2.6.8 and 6.1.1.4'
Cl Cl 0.1484 0.1585 'International Tables Vol C Tables 4.2.6.8 and 6.1.1.4'

loop_
_geom_angle_atom_site_label_1
_geom_angle_atom_site_label_2
_geom_angle_atom_site_label_3
_geom_angle
_geom_angle_site_symmetry_1
_geom_angle_site_symmetry_3
C2 C1 Au1 176.1(9) . .
C2 C1 Cu1 84.3(7) . .
Au1 C1 Cu1 92.9(4) . .
C1 C2 C7 173.9(10) . .
C1 C2 Cu1 65.2(6) . .
C7 C2 Cu1 120.8(6) . .
C4 C3 Au2 166.5(8) . .
C4 C3 Cu1 92.7(7) . .
Au2 C3 Cu1 87.2(3) . .
C3 C4 C13 173.6(10) . .
C3 C4 Cu1 59.2(6) . .
C13 C4 Cu1 122.4(6) . .
C6 C5 Au3 175.2(9) . .
C6 C5 Cu1 77.2(6) . .
Au3 C5 Cu1 98.9(4) . .
C5 C6 C19 164.0(9) . .
C5 C6 Cu1 69.6(6) . .
C19 C6 Cu1 126.2(6) . .
O1 C7 C2 108.8(7) . .
O1 C7 C12 110.4(8) . .
C2 C7 C12 110.2(8) . .
O1 C7 C8 107.0(8) . .
C2 C7 C8 110.8(8) . .
C12 C7 C8 109.4(8) . .
C7 C8 C9 111.1(9) . .
C7 C8 H01C 109.4 . .
C9 C8 H01C 109.4 . .
C7 C8 H01D 109.4 . .
C9 C8 H01D 109.4 . .
H01C C8 H01D 108.0 . .
P2 C008 P1 115.4(5) . .
P2 C008 H00A 108.4 . .
P1 C008 H00A 108.4 . .
P2 C008 H00B 108.4 . .
P1 C008 H00B 108.4 . .
H00A C008 H00B 107.5 . .
C10 C9 C8 111.5(9) . .
C10 C9 H04I 109.3 . .
C8 C9 H04I 109.3 . .
C10 C9 H04J 109.3 . .
C8 C9 H04J 109.3 . .
H04I C9 H04J 108.0 . .
P3 C009 P2 112.3(5) . .
P3 C009 H00C 109.1 . .
P2 C009 H00C 109.1 . .
P3 C009 H00D 109.1 . .
P2 C009 H00D 109.1 . .
H00C C009 H00D 107.9 . .
C9 C10 C11 110.0(9) . .
C9 C10 H05A 109.7 . .
C11 C10 H05A 109.7 . .
C9 C10 H05B 109.7 . .
C11 C10 H05B 109.7 . .
H05A C10 H05B 108.2 . .
C10 C11 C12 109.1(9) . .
C10 C11 H04G 109.9 . .
C12 C11 H04G 109.9 . .
C10 C11 H04H 109.9 . .
C12 C11 H04H 109.9 . .
H04G C11 H04H 108.3 . .
C7 C12 C11 113.2(9) . .
C7 C12 H01A 108.9 . .
C11 C12 H01A 108.9 . .
C7 C12 H01B 108.9 . .
C11 C12 H01B 108.9 . .
H01A C12 H01B 107.7 . .
O3 C13 C4 107.8(7) . .
O3 C13 C14 108.7(7) . .
C4 C13 C14 110.4(8) . .
O3 C13 C18 111.1(7) . .
C4 C13 C18 108.6(7) . .
C14 C13 C18 110.2(8) . .
C13 C14 C15 112.3(8) . .
C13 C14 H02A 109.1 . .
C15 C14 H02A 109.1 . .
C13 C14 H02B 109.1 . .
C15 C14 H02B 109.1 . .
H02A C14 H02B 107.9 . .
C14 C15 C16 111.9(9) . .
C14 C15 H04A 109.2 . .
C16 C15 H04A 109.2 . .
C14 C15 H04B 109.2 . .
C16 C15 H04B 109.2 . .
H04A C15 H04B 107.9 . .
C17 C16 C15 111.2(9) . .
C17 C16 H04E 109.4 . .
C15 C16 H04E 109.4 . .
C17 C16 H04F 109.4 . .
C15 C16 H04F 109.4 . .
H04E C16 H04F 108.0 . .
C16 C17 C18 111.1(8) . .
C16 C17 H03C 109.4 . .
C18 C17 H03C 109.4 . .
C16 C17 H03D 109.4 . .
C18 C17 H03D 109.4 . .
H03C C17 H03D 108.0 . .
C17 C18 C13 112.2(8) . .
C17 C18 H03A 109.2 . .
C13 C18 H03A 109.2 . .
C17 C18 H03B 109.2 . .
C13 C18 H03B 109.2 . .
H03A C18 H03B 107.9 . .
O2 C19 C6 110.2(8) . .
O2 C19 C20 107.1(8) . .
C6 C19 C20 111.6(8) . .
O2 C19 C24 107.2(8) . .
C6 C19 C24 110.1(8) . .
C20 C19 C24 110.5(9) . .
C19 C20 C21 110.0(9) . .
C19 C20 H03E 109.7 . .
C21 C20 H03E 109.7 . .
C19 C20 H03F 109.7 . .
C21 C20 H03F 109.7 . .
H03E C20 H03F 108.2 . .
C22 C21 C20 111.6(10) . .
C22 C21 H04K 109.3 . .
C20 C21 H04K 109.3 . .
C22 C21 H04L 109.3 . .
C20 C21 H04L 109.3 . .
H04K C21 H04L 108.0 . .
C23 C22 C21 113.7(13) . .
C23 C22 H11A 108.8 . .
C21 C22 H11A 108.8 . .
C23 C22 H11B 108.8 . .
C21 C22 H11B 108.8 . .
H11A C22 H11B 107.7 . .
C22 C23 C24 111.3(12) . .
C22 C23 H11C 109.4 . .
C24 C23 H11C 109.4 . .
C22 C23 H11D 109.4 . .
C24 C23 H11D 109.4 . .
H11C C23 H11D 108.0 . .
C23 C24 C19 113.1(10) . .
C23 C24 H04C 109.0 . .
C19 C24 H04C 109.0 . .
C23 C24 H04D 109.0 . .
C19 C24 H04D 109.0 . .
H04C C24 H04D 107.8 . .
C26 C25 C30 119.6(10) . .
C26 C25 P1 118.8(8) . .
C30 C25 P1 121.5(8) . .
C25 C26 C27 120.8(11) . .
C25 C26 H019 119.6 . .
C27 C26 H019 119.6 . .
C28 C27 C26 117.9(12) . .
C28 C27 H050 121.0 . .
C26 C27 H050 121.0 . .
C27 C28 C29 122.6(12) . .
C27 C28 H049 118.7 . .
C29 C28 H049 118.7 . .
C28 C29 C30 120.3(12) . .
C28 C29 H122 119.8 . .
C30 C29 H122 119.8 . .
C29 C30 C25 118.6(11) . .
C29 C30 H042 120.7 . .
C25 C30 H042 120.7 . .
C32 C31 C36 117.9(11) . .
C32 C31 P1 121.2(9) . .
C36 C31 P1 120.8(9) . .
C33 C32 C31 119.5(13) . .
C33 C32 H053 120.3 . .
C31 C32 H053 120.3 . .
C34 C33 C32 122.1(14) . .
C34 C33 H059 119.0 . .
C32 C33 H059 119.0 . .
C33 C34 C35 119.9(12) . .
C33 C34 H052 120.0 . .
C35 C34 H052 120.0 . .
C34 C35 C36 119.9(13) . .
C34 C35 H058 120.1 . .
C36 C35 H058 120.1 . .
C35 C36 C31 120.7(13) . .
C35 C36 H037 119.7 . .
C31 C36 H037 119.7 . .
C38 C37 C42 119.2(9) . .
C38 C37 P2 119.7(8) . .
C42 C37 P2 121.1(8) . .
C37 C38 C39 120.0(11) . .
C37 C38 H036 120.0 . .
C39 C38 H036 120.0 . .
C40 C39 C38 120.8(11) . .
C40 C39 H051 119.6 . .
C38 C39 H051 119.6 . .
C39 C40 C41 119.9(11) . .
C39 C40 H057 120.1 . .
C41 C40 H057 120.1 . .
C40 C41 C42 120.6(12) . .
C40 C41 H123 119.7 . .
C42 C41 H123 119.7 . .
C41 C42 C37 119.6(11) . .
C41 C42 H054 120.2 . .
C37 C42 H054 120.2 . .
C44 C43 C48 119.4(10) . .
C44 C43 P3 119.7(8) . .
C48 C43 P3 120.9(8) . .
C43 C44 C45 121.6(11) . .
C43 C44 H030 119.2 . .
C45 C44 H030 119.2 . .
C46 C45 C44 117.3(11) . .
C46 C45 H056 121.4 . .
C44 C45 H056 121.4 . .
C47 C46 C45 122.3(12) . .
C47 C46 H117 118.9 . .
C45 C46 H117 118.9 . .
C46 C47 C48 118.7(12) . .
C46 C47 H043 120.6 . .
C48 C47 H043 120.6 . .
C43 C48 C47 120.7(11) . .
C43 C48 H040 119.7 . .
C47 C48 H040 119.7 . .
C50 C49 C54 119.1(10) . .
C50 C49 P3 123.8(9) . .
C54 C49 P3 116.9(8) . .
C49 C50 C51 120.3(14) . .
C49 C50 H060 119.9 . .
C51 C50 H060 119.9 . .
C52 C51 C50 120.4(14) . .
C52 C51 H121 119.8 . .
C50 C51 H121 119.8 . .
C53 C52 C51 119.4(12) . .
C53 C52 H120 120.3 . .
C51 C52 H120 120.3 . .
C52 C53 C54 122.4(15) . .
C52 C53 H119 118.8 . .
C54 C53 H119 118.8 . .
C53 C54 C49 118.4(13) . .
C53 C54 H118 120.8 . .
C49 C54 H118 120.8 . .
Cl2 C55 Cl1 108.1(19) . .
Cl2 C55 H13A 110.1 . .
Cl1 C55 H13A 110.1 . .
Cl2 C55 H13B 110.1 . .
Cl1 C55 H13B 110.1 . .
H13A C55 H13B 108.4 . .
C57 C56 H11H 109.5 . .
C57 C56 H11I 109.5 . .
H11H C56 H11I 109.5 . .
C57 C56 H11J 109.5 . .
H11H C56 H11J 109.5 . .
H11I C56 H11J 109.5 . .
O4 C57 C58 119.9(16) . .
O4 C57 C56 118.6(17) . .
C58 C57 C56 121.5(17) . .
C57 C58 H11E 109.5 . .
C57 C58 H11F 109.5 . .
H11E C58 H11F 109.5 . .
C57 C58 H11G 109.5 . .
H11E C58 H11G 109.5 . .
H11F C58 H11G 109.5 . .
C60 C59 H20D 109.5 . .
C60 C59 H20E 109.5 . .
H20D C59 H20E 109.5 . .
C60 C59 H20F 109.5 . .
H20D C59 H20F 109.5 . .
H20E C59 H20F 109.5 . .
O5 C60 C61 106(3) . 2
O5 C60 C61 106(3) . .
C61 C60 C61 0.0(17) 2 .
O5 C60 C59 133(4) . .
C61 C60 C59 117(4) 2 .
C61 C60 C59 117(4) . .
C60 C61 H20A 109.5 . .
C60 C61 H20B 109.5 . .
H20A C61 H20B 109.5 . .
C60 C61 H20C 109.5 . .
H20A C61 H20C 109.5 . .
H20B C61 H20C 109.5 . .
C7 O1 H1 109.5 . .
C19 O2 H2 109.3 . .
C13 O3 H3 109.5 . .
C25 P1 C31 105.1(5) . .
C25 P1 C008 107.2(4) . .
C31 P1 C008 101.5(4) . .
C25 P1 Au1 111.3(3) . .
C31 P1 Au1 118.3(3) . .
C008 P1 Au1 112.5(3) . .
C37 P2 C008 103.0(4) . .
C37 P2 C009 106.5(4) . .
C008 P2 C009 104.2(4) . .
C37 P2 Au2 113.2(3) . .
C008 P2 Au2 116.4(3) . .
C009 P2 Au2 112.6(3) . .
C49 P3 C43 108.6(5) . .
C49 P3 C009 104.3(4) . .
C43 P3 C009 104.7(4) . .
C49 P3 Au3 112.4(3) . .
C43 P3 Au3 117.2(3) . .
C009 P3 Au3 108.7(3) . .
F5 P4 F4 90.6(5) . .
F5 P4 F6 90.4(6) . .
F4 P4 F6 89.6(5) . .
F5 P4 F3 90.5(6) . .
F4 P4 F3 91.1(5) . .
F6 P4 F3 178.8(6) . .
F5 P4 F2 178.1(5) . .
F4 P4 F2 91.3(5) . .
F6 P4 F2 89.1(6) . .
F3 P4 F2 90.0(6) . .
F5 P4 F1 90.2(5) . .
F4 P4 F1 178.3(5) . .
F6 P4 F1 89.0(4) . .
F3 P4 F1 90.3(5) . .
F2 P4 F1 87.9(4) . .
C5 Cu1 C1 135.5(4) . .
C5 Cu1 C3 111.0(4) . .
C1 Cu1 C3 108.1(4) . .
C5 Cu1 C6 33.2(4) . .
C1 Cu1 C6 117.3(4) . .
C3 Cu1 C6 134.3(4) . .
C5 Cu1 C2 142.1(4) . .
C1 Cu1 C2 30.5(3) . .
C3 Cu1 C2 105.7(3) . .
C6 Cu1 C2 110.5(3) . .
C5 Cu1 C4 106.2(4) . .
C1 Cu1 C4 118.3(3) . .
C3 Cu1 C4 28.1(3) . .
C6 Cu1 C4 115.5(3) . .
C2 Cu1 C4 101.4(3) . .
C5 Cu1 Au2 99.1(3) . .
C1 Cu1 Au2 94.1(3) . .
C3 Cu1 Au2 44.2(2) . .
C6 Cu1 Au2 132.1(2) . .
C2 Cu1 Au2 114.1(2) . .
C4 Cu1 Au2 71.8(2) . .
C5 Cu1 Au1 108.5(3) . .
C1 Cu1 Au1 42.2(3) . .
C3 Cu1 Au1 101.3(2) . .
C6 Cu1 Au1 115.4(3) . .
C2 Cu1 Au1 72.6(2) . .
C4 Cu1 Au1 127.3(2) . .
Au2 Cu1 Au1 64.59(3) . .
C5 Cu1 Au3 39.2(3) . .
C1 Cu1 Au3 133.7(3) . .
C3 Cu1 Au3 80.6(2) . .
C6 Cu1 Au3 72.3(2) . .
C2 Cu1 Au3 163.9(2) . .
C4 Cu1 Au3 91.0(2) . .
Au2 Cu1 Au3 60.02(2) . .
Au1 Cu1 Au3 91.74(3) . .
C1 Au1 P1 176.7(3) . .
C1 Au1 Au1 92.1(3) . 2_755
P1 Au1 Au1 90.53(6) . 2_755
C1 Au1 Cu1 44.9(3) . .
P1 Au1 Cu1 132.02(7) . .
Au1 Au1 Cu1 135.46(2) 2_755 .
C1 Au1 Au2 89.0(3) . .
P1 Au1 Au2 89.61(6) . .
Au1 Au1 Au2 153.654(14) 2_755 .
Cu1 Au1 Au2 56.18(2) . .
C3 Au2 P2 170.8(3) . .
C3 Au2 Cu1 48.6(3) . .
P2 Au2 Cu1 136.11(6) . .
C3 Au2 Au3 85.4(2) . .
P2 Au2 Au3 90.93(6) . .
Cu1 Au2 Au3 63.30(2) . .
C3 Au2 Au1 100.1(3) . .
P2 Au2 Au1 88.29(6) . .
Cu1 Au2 Au1 59.23(3) . .
Au3 Au2 Au1 90.591(13) . .
C5 Au3 P3 174.5(3) . .
C5 Au3 Au2 98.6(3) . .
P3 Au3 Au2 81.99(6) . .
C5 Au3 Cu1 41.9(3) . .
P3 Au3 Cu1 138.55(6) . .
Au2 Au3 Cu1 56.68(2) . .

loop_
_geom_bond_atom_site_label_1
_geom_bond_atom_site_label_2
_geom_bond_distance
_geom_bond_site_symmetry_2
C1 C2 1.192(13) .
C1 Au1 2.028(9) .
C1 Cu1 2.135(10) .
C2 C7 1.495(13) .
C2 Cu1 2.340(9) .
C3 C4 1.200(12) .
C3 Au2 2.038(9) .
C3 Cu1 2.192(9) .
C4 C13 1.471(12) .
C4 Cu1 2.548(10) .
C5 C6 1.233(13) .
C5 Au3 1.994(10) .
C5 Cu1 2.110(9) .
C6 C19 1.468(13) .
C6 Cu1 2.196(9) .
C7 O1 1.441(11) .
C7 C12 1.516(14) .
C7 C8 1.522(13) .
C8 C9 1.542(14) .
C8 H01C 0.9900 .
C8 H01D 0.9900 .
C008 P2 1.821(9) .
C008 P1 1.841(9) .
C008 H00A 0.9900 .
C008 H00B 0.9900 .
C9 C10 1.509(16) .
C9 H04I 0.9900 .
C9 H04J 0.9900 .
C009 P3 1.820(9) .
C009 P2 1.841(9) .
C009 H00C 0.9900 .
C009 H00D 0.9900 .
C10 C11 1.518(17) .
C10 H05A 0.9900 .
C10 H05B 0.9900 .
C11 C12 1.534(14) .
C11 H04G 0.9900 .
C11 H04H 0.9900 .
C12 H01A 0.9900 .
C12 H01B 0.9900 .
C13 O3 1.446(10) .
C13 C14 1.526(14) .
C13 C18 1.537(12) .
C14 C15 1.526(14) .
C14 H02A 0.9900 .
C14 H02B 0.9900 .
C15 C16 1.534(15) .
C15 H04A 0.9900 .
C15 H04B 0.9900 .
C16 C17 1.515(16) .
C16 H04E 0.9900 .
C16 H04F 0.9900 .
C17 C18 1.515(13) .
C17 H03C 0.9900 .
C17 H03D 0.9900 .
C18 H03A 0.9900 .
C18 H03B 0.9900 .
C19 O2 1.440(11) .
C19 C20 1.520(14) .
C19 C24 1.524(15) .
C20 C21 1.598(17) .
C20 H03E 0.9900 .
C20 H03F 0.9900 .
C21 C22 1.52(2) .
C21 H04K 0.9900 .
C21 H04L 0.9900 .
C22 C23 1.49(2) .
C22 H11A 0.9900 .
C22 H11B 0.9900 .
C23 C24 1.501(17) .
C23 H11C 0.9900 .
C23 H11D 0.9900 .
C24 H04C 0.9900 .
C24 H04D 0.9900 .
C25 C26 1.398(14) .
C25 C30 1.400(14) .
C25 P1 1.804(10) .
C26 C27 1.401(15) .
C26 H019 0.9500 .
C27 C28 1.353(18) .
C27 H050 0.9500 .
C28 C29 1.38(2) .
C28 H049 0.9500 .
C29 C30 1.384(16) .
C29 H122 0.9500 .
C30 H042 0.9500 .
C31 C32 1.392(16) .
C31 C36 1.399(16) .
C31 P1 1.815(10) .
C32 C33 1.376(17) .
C32 H053 0.9500 .
C33 C34 1.34(2) .
C33 H059 0.9500 .
C34 C35 1.37(2) .
C34 H052 0.9500 .
C35 C36 1.378(17) .
C35 H058 0.9500 .
C36 H037 0.9500 .
C37 C38 1.381(14) .
C37 C42 1.399(14) .
C37 P2 1.808(10) .
C38 C39 1.392(15) .
C38 H036 0.9500 .
C39 C40 1.357(18) .
C39 H051 0.9500 .
C40 C41 1.379(18) .
C40 H057 0.9500 .
C41 C42 1.383(16) .
C41 H123 0.9500 .
C42 H054 0.9500 .
C43 C44 1.355(14) .
C43 C48 1.392(13) .
C43 P3 1.808(10) .
C44 C45 1.412(16) .
C44 H030 0.9500 .
C45 C46 1.388(18) .
C45 H056 0.9500 .
C46 C47 1.365(19) .
C46 H117 0.9500 .
C47 C48 1.393(16) .
C47 H043 0.9500 .
C48 H040 0.9500 .
C49 C50 1.364(16) .
C49 C54 1.395(16) .
C49 P3 1.807(9) .
C50 C51 1.381(17) .
C50 H060 0.9500 .
C51 C52 1.37(2) .
C51 H121 0.9500 .
C52 C53 1.33(2) .
C52 H120 0.9500 .
C53 C54 1.382(17) .
C53 H119 0.9500 .
C54 H118 0.9500 .
C55 Cl2 1.62(3) .
C55 Cl1 1.89(3) .
C55 H13A 0.9900 .
C55 H13B 0.9900 .
C56 C57 1.50(2) .
C56 H11H 0.9800 .
C56 H11I 0.9800 .
C56 H11J 0.9800 .
C57 O4 1.217(18) .
C57 C58 1.48(2) .
C58 H11E 0.9800 .
C58 H11F 0.9800 .
C58 H11G 0.9800 .
C59 C60 1.40(3) .
C59 H20D 0.9800 .
C59 H20E 0.9800 .
C59 H20F 0.9800 .
C60 O5 1.30(5) .
C60 C61 1.40(3) 2
C60 C61 1.40(3) .
C61 H20A 0.9800 .
C61 H20B 0.9800 .
C61 H20C 0.9800 .
O1 H1 0.8400 .
O2 H2 0.8366 .
O3 H3 0.8400 .
F1 P4 1.611(8) .
F2 P4 1.597(9) .
F3 P4 1.594(9) .
F4 P4 1.583(8) .
F5 P4 1.572(9) .
F6 P4 1.590(9) .
P1 Au1 2.290(2) .
P2 Au2 2.277(2) .
P3 Au3 2.274(2) .
Cu1 Au2 2.9179(12) .
Cu1 Au1 3.0180(13) .
Cu1 Au3 3.1194(11) .
Au1 Au1 2.9389(7) 2_755
Au1 Au2 3.1727(5) .
Au2 Au3 3.0245(5) .

loop_
_platon_squeeze_void_nr
_platon_squeeze_void_average_x
_platon_squeeze_void_average_y
_platon_squeeze_void_average_z
_platon_squeeze_void_volume
_platon_squeeze_void_count_electrons
_platon_squeeze_void_content
1 0.250 -0.250 0.000 318 81 ' '
2 0.250 0.250 0.500 318 81 ' '
3 0.750 0.250 0.000 318 81 ' '
4 0.750 -0.250 0.500 318 81 ' '
